data_4518269
loop_
_publ_author_name
'Chen, Xiao-Yang'
'Zhou, Xukai'
'Wang, Jianchun'
'Dong, Guangbin'

_publ_section_title
;
 FMPhos: Expanding the Catalytic Capacity of Small-Bite-Angle Bisphosphine
 Ligands in Regioselective Alkene Hydrofunctionalizations
;
_journal_name_full 'ACS Catalysis'
_journal_page_first 14349
_journal_page_last 14358
_journal_paper_doi 10.1021/acscatal.0c04199
_journal_year 2020
_chemical_formula_moiety 'C38 H28 P2'
_chemical_formula_sum 'C38 H28 P2'
_chemical_formula_weight 546.54
_chemical_name_systematic ZXK_L9
_space_group_crystal_system monoclinic
_space_group_IT_number 14
_space_group_name_Hall '-P 2ybc'
_space_group_name_H-M_alt 'P 1 21/c 1'
_atom_sites_solution_hydrogens geom
_atom_sites_solution_primary dual
_audit_creation_date 2019-12-06
_audit_creation_method
;
Olex2 1.2
(compiled 2018.05.29 svn.r3508 for OlexSys, GUI svn.r5506)
;
_cell_angle_alpha 90
_cell_angle_beta 100.698(2)
_cell_angle_gamma 90
_cell_formula_units_Z 4
_cell_length_a 10.5142(6)
_cell_length_b 13.9784(8)
_cell_length_c 19.3527(11)
_cell_measurement_reflns_used 9982
_cell_measurement_temperature 100(2)
_cell_measurement_theta_max 29.70
_cell_measurement_theta_min 2.45
_cell_volume 2794.9(3)
_computing_cell_refinement 'SAINT V.8.35A (Bruker AXS Inc., 2013)'
_computing_data_collection 'APEX3 v.2015.9-0 (Bruker AXS Inc., 2015)'
_computing_data_reduction 'SAINT V.8.35A (Bruker AXS Inc., 2013)'
_computing_molecular_graphics
;
OLEX2: a complete structure solution, refinement and analysis program 
Dolomanov et al., 2009

Mercury: visualization and analysis of crystal structures
Macrae, et al., 2006

O. V. Dolomanov, L. J. Bourhis, R. J. Gildea, J. A. K. Howard and H. Puschmann.
J. Appl. Cryst. (2009). 42, 339-341;

C. F. Macrae, P. R. Edgington, P. McCabe, E. Pidcock, G. P. Shields, R. Taylor,
M. Towler and J. van de Streek, J. Appl. Cryst. (2006). 39, 453-457.
;
_computing_publication_material
;
 APEX3 v.2015.5-2 (Bruker AXS Inc., 2015)
 OLEX2 (Dolomanov et al., 2009)
;
_computing_structure_refinement 'XL-2018/3 (Sheldrick, 2015b)'
_computing_structure_solution 'XT 2014/5 (Sheldrick, 2015a)'
_diffrn_ambient_temperature 100(2)
_diffrn_detector 'Bruker PHOTON 100'
_diffrn_detector_area_resol_mean 10.4167
_diffrn_detector_type CMOS
_diffrn_measured_fraction_theta_full 1.000
_diffrn_measured_fraction_theta_max 0.998
_diffrn_measurement_device_type 'Bruker D8 Venture'
_diffrn_measurement_method 'omega and phi scans'
_diffrn_radiation_monochromator mirrors
_diffrn_radiation_type MoK\a
_diffrn_radiation_wavelength 0.71073
_diffrn_reflns_av_R_equivalents 0.0637
_diffrn_reflns_av_unetI/netI 0.0375
_diffrn_reflns_Laue_measured_fraction_full 1.000
_diffrn_reflns_Laue_measured_fraction_max 0.998
_diffrn_reflns_limit_h_max 15
_diffrn_reflns_limit_h_min -15
_diffrn_reflns_limit_k_max 20
_diffrn_reflns_limit_k_min -20
_diffrn_reflns_limit_l_max 27
_diffrn_reflns_limit_l_min -27
_diffrn_reflns_number 90604
_diffrn_reflns_point_group_measured_fraction_full 1.000
_diffrn_reflns_point_group_measured_fraction_max 0.998
_diffrn_reflns_theta_full 25.242
_diffrn_reflns_theta_max 30.657
_diffrn_reflns_theta_min 2.142
_diffrn_source 'micro-focus X-ray tube'
_diffrn_source_type 'INCOATEC ImuS'
_diffrn_standards_number 0
_exptl_absorpt_coefficient_mu 0.182
_exptl_absorpt_correction_T_max 0.7461
_exptl_absorpt_correction_T_min 0.7179
_exptl_absorpt_correction_type multi-scan
_exptl_absorpt_process_details
;
SADABS-2016/2 (Bruker,2016/2) was used for absorption correction.
wR2(int) was 0.1234 before and 0.0525 after correction.
The Ratio of minimum to maximum transmission is 0.9622.
The \l/2 correction factor is Not present.
;
_exptl_crystal_colour 'clear yellowish yellow'
_exptl_crystal_colour_lustre clear
_exptl_crystal_colour_modifier yellowish
_exptl_crystal_colour_primary yellow
_exptl_crystal_density_diffrn 1.299
_exptl_crystal_description block
_exptl_crystal_F_000 1144
_exptl_crystal_size_max 0.579
_exptl_crystal_size_mid 0.24
_exptl_crystal_size_min 0.096
_refine_diff_density_max 0.425
_refine_diff_density_min -0.270
_refine_diff_density_rms 0.061
_refine_ls_extinction_method none
_refine_ls_goodness_of_fit_ref 1.028
_refine_ls_hydrogen_treatment constr
_refine_ls_matrix_type full
_refine_ls_number_parameters 361
_refine_ls_number_reflns 8621
_refine_ls_number_restraints 0
_refine_ls_restrained_S_all 1.028
_refine_ls_R_factor_all 0.0669
_refine_ls_R_factor_gt 0.0423
_refine_ls_shift/su_max 0.001
_refine_ls_shift/su_mean 0.000
_refine_ls_structure_factor_coef Fsqd
_refine_ls_weighting_details 'w=1/[\s^2^(Fo^2^)+(0.0411P)^2^+1.5656P] where P=(Fo^2^+2Fc^2^)/3'
_refine_ls_weighting_scheme calc
_refine_ls_wR_factor_gt 0.0905
_refine_ls_wR_factor_ref 0.0999
_reflns_Friedel_coverage 0.000
_reflns_number_gt 6582
_reflns_number_total 8621
_reflns_threshold_expression 'I > 2\s(I)'
_cod_data_source_file cs0c04199_si_003.cif
_cod_data_source_block xzk_l9
_cod_database_code 4518269
_shelx_shelxl_version_number 2018/3
_shelx_space_group_comment
;
The symmetry employed for this shelxl refinement is uniquely defined
by the following loop, which should always be used as a source of
symmetry information in preference to the above space-group names.
They are only intended as comments.
;
_olex2_refinement_description
;
1. Fixed Uiso
 At 1.2 times of:
  All C(H) groups
2.a Aromatic/amide H refined with riding coordinates:
 C22(H00D), C38(H00E), C20(H00F), C28(H00G), C10(H00H), C4(H00I), C7(H00J),
 C32(H00K), C35(H00L), C34(H00M), C12(H00N), C6(H00O), C26(H00P), C13(H00Q),
 C16(H00R), C11(H00S), C17(H00T), C36(H00U), C25(H00V), C5(H00W), C31(H00X),
 C37(H00Y), C19(H00Z), C18(H010), C23(H011), C29(H012), C24(H013), C30(H014)
;
_olex2_submission_original_sample_id ZXK_L9
_olex2_submission_special_instructions 'No special instructions were received'

loop_
_space_group_symop_operation_xyz
'x, y, z'
'-x, y+1/2, -z+1/2'
'-x, -y, -z'
'x, -y-1/2, z-1/2'

loop_
_atom_site_label
_atom_site_type_symbol
_atom_site_fract_x
_atom_site_fract_y
_atom_site_fract_z
_atom_site_U_iso_or_equiv
_atom_site_adp_type
_atom_site_occupancy
_atom_site_site_symmetry_order
_atom_site_calc_flag
_atom_site_refinement_flags_posn
_atom_site_refinement_flags_adp
_atom_site_refinement_flags_occupancy
_atom_site_disorder_assembly
_atom_site_disorder_group
P001 P 0.84756(3) 0.51923(2) 0.32209(2) 0.01297(8) Uani 1 1 d . . . . .
P002 P 0.65536(3) 0.68701(2) 0.32938(2) 0.01279(8) Uani 1 1 d . . . . .
C003 C 0.76066(13) 0.48126(9) 0.39138(7) 0.0147(2) Uani 1 1 d . . . . .
C004 C 0.73480(12) 0.60836(9) 0.27473(7) 0.0127(2) Uani 1 1 d . . . . .
C005 C 0.76988(13) 0.69762(9) 0.41309(7) 0.0149(3) Uani 1 1 d . . . . .
C006 C 0.82122(13) 0.40864(9) 0.26941(7) 0.0144(2) Uani 1 1 d . . . . .
C007 C 0.70315(13) 0.57149(10) 0.08507(7) 0.0161(3) Uani 1 1 d . . . . .
C008 C 0.70575(12) 0.61346(9) 0.20305(7) 0.0131(2) Uani 1 1 d . . . . .
C009 C 0.77865(13) 0.56859(9) 0.15301(7) 0.0143(2) Uani 1 1 d . . . . .
C00A C 0.68047(12) 0.80936(9) 0.29875(7) 0.0137(2) Uani 1 1 d . . . . .
C00B C 0.58317(13) 0.62233(9) 0.08848(7) 0.0166(3) Uani 1 1 d . . . . .
C00C C 0.58628(13) 0.65301(9) 0.15816(7) 0.0147(3) Uani 1 1 d . . . . .
C00D C 0.62650(14) 0.46890(9) 0.38228(8) 0.0172(3) Uani 1 1 d . . . . .
H00D H 0.573344 0.481985 0.337994 0.021 Uiso 1 1 calc R . . . .
C00E C 0.63822(14) 0.88053(10) 0.33987(7) 0.0172(3) Uani 1 1 d . . . . .
H00E H 0.601341 0.862633 0.379218 0.021 Uiso 1 1 calc R . . . .
C00F C 0.92676(14) 0.34691(10) 0.27718(8) 0.0192(3) Uani 1 1 d . . . . .
H00F H 1.005098 0.364043 0.307604 0.023 Uiso 1 1 calc R . . . .
C00G C 0.89644(14) 0.72951(10) 0.41700(8) 0.0198(3) Uani 1 1 d . . . . .
H00G H 0.930015 0.738392 0.375140 0.024 Uiso 1 1 calc R . . . .
C00H C 0.74722(15) 0.53135(11) 0.02850(7) 0.0210(3) Uani 1 1 d . . . . .
H00H H 0.695106 0.532532 -0.017186 0.025 Uiso 1 1 calc R . . . .
C00I C 0.48012(13) 0.70188(9) 0.17419(8) 0.0174(3) Uani 1 1 d . . . . .
H00I H 0.480374 0.723183 0.220829 0.021 Uiso 1 1 calc R . . . .
C00J C 0.47644(14) 0.63966(11) 0.03615(8) 0.0215(3) Uani 1 1 d . . . . .
H00J H 0.475274 0.618441 -0.010594 0.026 Uiso 1 1 calc R . . . .
C00K C 0.72225(15) 0.68537(10) 0.47498(8) 0.0210(3) Uani 1 1 d . . . . .
H00K H 0.635988 0.663752 0.473008 0.025 Uiso 1 1 calc R . . . .
C00L C 0.74214(15) 0.93419(11) 0.22534(8) 0.0225(3) Uani 1 1 d . . . . .
H00L H 0.777243 0.952568 0.185497 0.027 Uiso 1 1 calc R . . . .
C00M C 0.73314(14) 0.83764(10) 0.24132(7) 0.0182(3) Uani 1 1 d . . . . .
H00M H 0.763280 0.790725 0.212700 0.022 Uiso 1 1 calc R . . . .
C00N C 0.94775(14) 0.49194(10) 0.10593(8) 0.0207(3) Uani 1 1 d . . . . .
H00N H 1.032331 0.465442 0.112316 0.025 Uiso 1 1 calc R . . . .
C00O C 0.37148(15) 0.68835(11) 0.05295(8) 0.0235(3) Uani 1 1 d . . . . .
H00O H 0.297822 0.700570 0.017493 0.028 Uiso 1 1 calc R . . . .
C00P C 0.83661(15) 0.45810(10) 0.45589(7) 0.0200(3) Uani 1 1 d . . . . .
H00P H 0.928064 0.463689 0.462005 0.024 Uiso 1 1 calc R . . . .
C00Q C 0.90419(13) 0.53278(10) 0.16273(7) 0.0170(3) Uani 1 1 d . . . . .
H00Q H 0.959285 0.536201 0.207507 0.020 Uiso 1 1 calc R . . . .
C00R C 0.70656(14) 0.38183(10) 0.22516(7) 0.0184(3) Uani 1 1 d . . . . .
H00R H 0.632814 0.422276 0.220284 0.022 Uiso 1 1 calc R . . . .
C00S C 0.86860(15) 0.48948(11) 0.03973(8) 0.0231(3) Uani 1 1 d . . . . .
H00S H 0.898221 0.458746 0.001886 0.028 Uiso 1 1 calc R . . . .
C00T C 0.69965(15) 0.29619(11) 0.18815(8) 0.0229(3) Uani 1 1 d . . . . .
H00T H 0.621709 0.278825 0.157468 0.027 Uiso 1 1 calc R . . . .
C00U C 0.70053(15) 1.00351(10) 0.26686(8) 0.0220(3) Uani 1 1 d . . . . .
H00U H 0.707307 1.069331 0.255864 0.026 Uiso 1 1 calc R . . . .
C00V C 0.78090(17) 0.42695(11) 0.51152(8) 0.0260(3) Uani 1 1 d . . . . .
H00V H 0.833874 0.412134 0.555530 0.031 Uiso 1 1 calc R . . . .
C00W C 0.37327(14) 0.71930(10) 0.12109(8) 0.0215(3) Uani 1 1 d . . . . .
H00W H 0.300816 0.752838 0.131852 0.026 Uiso 1 1 calc R . . . .
C00X C 0.80036(19) 0.70464(11) 0.53963(8) 0.0295(4) Uani 1 1 d . . . . .
H00X H 0.767468 0.695757 0.581702 0.035 Uiso 1 1 calc R . . . .
C00Y C 0.64893(14) 0.97631(10) 0.32455(8) 0.0205(3) Uani 1 1 d . . . . .
H00Y H 0.620830 1.023535 0.353667 0.025 Uiso 1 1 calc R . . . .
C00Z C 0.91918(16) 0.26042(11) 0.24101(8) 0.0240(3) Uani 1 1 d . . . . .
H00Z H 0.991451 0.218420 0.247370 0.029 Uiso 1 1 calc R . . . .
C010 C 0.80638(16) 0.23595(11) 0.19591(8) 0.0252(3) Uani 1 1 d . . . . .
H010 H 0.801667 0.177822 0.170129 0.030 Uiso 1 1 calc R . . . .
C011 C 0.57127(15) 0.43757(10) 0.43786(8) 0.0231(3) Uani 1 1 d . . . . .
H011 H 0.480106 0.429721 0.431624 0.028 Uiso 1 1 calc R . . . .
C012 C 0.97373(16) 0.74838(11) 0.48182(9) 0.0276(3) Uani 1 1 d . . . . .
H012 H 1.060318 0.769497 0.484208 0.033 Uiso 1 1 calc R . . . .
C013 C 0.64819(17) 0.41758(11) 0.50259(8) 0.0272(3) Uani 1 1 d . . . . .
H013 H 0.609489 0.397439 0.540771 0.033 Uiso 1 1 calc R . . . .
C014 C 0.92522(18) 0.73656(12) 0.54295(8) 0.0315(4) Uani 1 1 d . . . . .
H014 H 0.977988 0.750440 0.587198 0.038 Uiso 1 1 calc R . . . .

loop_
_atom_site_aniso_label
_atom_site_aniso_U_11
_atom_site_aniso_U_22
_atom_site_aniso_U_33
_atom_site_aniso_U_23
_atom_site_aniso_U_13
_atom_site_aniso_U_12
P001 0.01358(15) 0.01177(15) 0.01349(15) -0.00058(12) 0.00231(12) 0.00090(12)
P002 0.01487(16) 0.01007(15) 0.01401(16) -0.00072(12) 0.00414(12) 0.00028(12)
C003 0.0203(6) 0.0097(6) 0.0145(6) -0.0013(5) 0.0049(5) 0.0014(5)
C004 0.0133(6) 0.0100(6) 0.0151(6) -0.0006(5) 0.0034(5) -0.0012(4)
C005 0.0212(6) 0.0094(6) 0.0143(6) -0.0006(5) 0.0037(5) 0.0024(5)
C006 0.0192(6) 0.0113(6) 0.0139(6) 0.0001(5) 0.0064(5) 0.0004(5)
C007 0.0203(6) 0.0135(6) 0.0143(6) 0.0004(5) 0.0025(5) -0.0056(5)
C008 0.0153(6) 0.0086(6) 0.0154(6) -0.0006(5) 0.0028(5) -0.0017(4)
C009 0.0187(6) 0.0115(6) 0.0136(6) -0.0007(5) 0.0048(5) -0.0027(5)
C00A 0.0145(6) 0.0111(6) 0.0144(6) 0.0002(5) -0.0001(5) 0.0000(5)
C00B 0.0205(7) 0.0120(6) 0.0164(6) 0.0027(5) 0.0014(5) -0.0054(5)
C00C 0.0176(6) 0.0093(6) 0.0159(6) 0.0020(5) 0.0000(5) -0.0029(5)
C00D 0.0205(6) 0.0114(6) 0.0206(7) -0.0008(5) 0.0058(5) 0.0013(5)
C00E 0.0214(7) 0.0145(6) 0.0159(6) -0.0001(5) 0.0036(5) 0.0024(5)
C00F 0.0233(7) 0.0165(7) 0.0189(7) 0.0022(5) 0.0068(5) 0.0042(5)
C00G 0.0218(7) 0.0177(7) 0.0191(7) -0.0001(5) 0.0020(5) 0.0020(5)
C00H 0.0293(7) 0.0208(7) 0.0135(6) -0.0027(5) 0.0052(5) -0.0088(6)
C00I 0.0184(6) 0.0107(6) 0.0218(7) -0.0009(5) 0.0007(5) -0.0006(5)
C00J 0.0258(7) 0.0191(7) 0.0174(7) 0.0039(5) -0.0015(6) -0.0071(6)
C00K 0.0324(8) 0.0140(6) 0.0187(7) 0.0011(5) 0.0099(6) 0.0027(6)
C00L 0.0291(8) 0.0169(7) 0.0233(7) 0.0026(6) 0.0095(6) -0.0028(6)
C00M 0.0217(7) 0.0144(6) 0.0197(7) -0.0022(5) 0.0068(5) -0.0007(5)
C00N 0.0223(7) 0.0186(7) 0.0236(7) -0.0023(6) 0.0107(6) -0.0016(5)
C00O 0.0220(7) 0.0171(7) 0.0269(8) 0.0066(6) -0.0075(6) -0.0039(6)
C00P 0.0251(7) 0.0172(7) 0.0173(7) -0.0006(5) 0.0029(5) 0.0042(5)
C00Q 0.0201(6) 0.0158(6) 0.0162(6) 0.0005(5) 0.0062(5) -0.0016(5)
C00R 0.0203(7) 0.0142(6) 0.0216(7) -0.0007(5) 0.0066(5) -0.0013(5)
C00S 0.0305(8) 0.0221(7) 0.0201(7) -0.0063(6) 0.0138(6) -0.0070(6)
C00T 0.0282(8) 0.0182(7) 0.0237(7) -0.0045(6) 0.0087(6) -0.0079(6)
C00U 0.0266(7) 0.0117(6) 0.0276(8) 0.0020(5) 0.0045(6) -0.0003(5)
C00V 0.0423(9) 0.0201(7) 0.0162(7) 0.0030(6) 0.0073(6) 0.0080(7)
C00W 0.0186(7) 0.0121(6) 0.0317(8) 0.0022(6) -0.0011(6) -0.0006(5)
C00X 0.0553(11) 0.0190(7) 0.0144(7) 0.0003(6) 0.0070(7) 0.0084(7)
C00Y 0.0255(7) 0.0126(6) 0.0229(7) -0.0023(5) 0.0030(6) 0.0042(5)
C00Z 0.0338(8) 0.0155(7) 0.0259(8) 0.0018(6) 0.0136(6) 0.0082(6)
C010 0.0415(9) 0.0128(7) 0.0257(8) -0.0045(6) 0.0176(7) -0.0018(6)
C011 0.0280(8) 0.0142(7) 0.0312(8) -0.0009(6) 0.0158(6) 0.0006(6)
C012 0.0266(8) 0.0213(7) 0.0298(8) -0.0020(6) -0.0081(6) 0.0033(6)
C013 0.0443(10) 0.0168(7) 0.0259(8) 0.0024(6) 0.0203(7) 0.0051(7)
C014 0.0494(11) 0.0203(8) 0.0185(7) -0.0030(6) -0.0103(7) 0.0082(7)

loop_
_atom_type_symbol
_atom_type_description
_atom_type_scat_dispersion_real
_atom_type_scat_dispersion_imag
_atom_type_scat_source
C C 0.0033 0.0016 'International Tables Vol C Tables 4.2.6.8 and 6.1.1.4'
H H 0.0000 0.0000 'International Tables Vol C Tables 4.2.6.8 and 6.1.1.4'
P P 0.1023 0.0942 'International Tables Vol C Tables 4.2.6.8 and 6.1.1.4'

loop_
_geom_angle_atom_site_label_1
_geom_angle_atom_site_label_2
_geom_angle_atom_site_label_3
_geom_angle
_geom_angle_site_symmetry_1
_geom_angle_site_symmetry_3
_geom_angle_publ_flag
C003 P001 C004 101.38(6) . . ?
C003 P001 C006 96.75(6) . . ?
C004 P001 C006 105.96(6) . . ?
C004 P002 C005 105.27(6) . . ?
C004 P002 C00A 105.26(6) . . ?
C005 P002 C00A 95.69(6) . . ?
C00D C003 P001 124.79(10) . . ?
C00P C003 P001 116.28(10) . . ?
C00P C003 C00D 118.82(13) . . ?
P002 C004 P001 116.04(7) . . ?
C008 C004 P001 122.86(10) . . ?
C008 C004 P002 121.02(10) . . ?
C00G C005 P002 122.51(10) . . ?
C00K C005 P002 117.87(11) . . ?
C00K C005 C00G 119.05(13) . . ?
C00F C006 P001 115.16(10) . . ?
C00F C006 C00R 118.74(13) . . ?
C00R C006 P001 126.08(10) . . ?
C009 C007 C00B 108.34(12) . . ?
C00H C007 C009 120.97(13) . . ?
C00H C007 C00B 130.69(13) . . ?
C004 C008 C009 126.63(12) . . ?
C004 C008 C00C 127.96(12) . . ?
C009 C008 C00C 104.93(11) . . ?
C007 C009 C008 109.19(12) . . ?
C00Q C009 C007 119.60(12) . . ?
C00Q C009 C008 131.07(12) . . ?
C00E C00A P002 113.42(10) . . ?
C00M C00A P002 128.57(10) . . ?
C00M C00A C00E 118.01(12) . . ?
C00C C00B C007 108.94(12) . . ?
C00J C00B C007 129.87(13) . . ?
C00J C00B C00C 121.17(13) . . ?
C00B C00C C008 108.14(12) . . ?
C00I C00C C008 132.40(13) . . ?
C00I C00C C00B 119.04(12) . . ?
C011 C00D C003 119.97(13) . . ?
C00Y C00E C00A 121.41(13) . . ?
C006 C00F C00Z 120.95(14) . . ?
C012 C00G C005 120.23(14) . . ?
C00S C00H C007 118.79(13) . . ?
C00C C00I C00W 119.38(13) . . ?
C00O C00J C00B 119.11(14) . . ?
C00X C00K C005 120.27(15) . . ?
C00U C00L C00M 120.62(14) . . ?
C00A C00M C00L 120.52(13) . . ?
C00Q C00N C00S 120.63(14) . . ?
C00W C00O C00J 120.41(14) . . ?
C00V C00P C003 121.01(14) . . ?
C00N C00Q C009 118.99(13) . . ?
C00T C00R C006 120.30(13) . . ?
C00H C00S C00N 120.67(13) . . ?
C010 C00T C00R 120.18(14) . . ?
C00L C00U C00Y 119.42(13) . . ?
C013 C00V C00P 119.68(14) . . ?
C00O C00W C00I 120.89(14) . . ?
C014 C00X C00K 120.26(15) . . ?
C00E C00Y C00U 120.02(13) . . ?
C010 C00Z C00F 119.74(14) . . ?
C00Z C010 C00T 120.06(14) . . ?
C00D C011 C013 120.45(14) . . ?
C014 C012 C00G 120.25(16) . . ?
C00V C013 C011 120.01(14) . . ?
C00X C014 C012 119.93(14) . . ?

loop_
_geom_bond_atom_site_label_1
_geom_bond_atom_site_label_2
_geom_bond_distance
_geom_bond_site_symmetry_2
_geom_bond_publ_flag
P001 C003 1.8355(14) . ?
P001 C004 1.8425(13) . ?
P001 C006 1.8442(14) . ?
P002 C004 1.8310(13) . ?
P002 C005 1.8364(14) . ?
P002 C00A 1.8451(13) . ?
C003 C00D 1.3994(19) . ?
C003 C00P 1.3896(19) . ?
C004 C008 1.3657(18) . ?
C005 C00G 1.392(2) . ?
C005 C00K 1.3918(19) . ?
C006 C00F 1.3917(19) . ?
C006 C00R 1.3942(19) . ?
C007 C009 1.4046(19) . ?
C007 C00B 1.460(2) . ?
C007 C00H 1.384(2) . ?
C008 C009 1.4813(18) . ?
C008 C00C 1.4944(18) . ?
C009 C00Q 1.3915(19) . ?
C00A C00E 1.3970(19) . ?
C00A C00M 1.3880(19) . ?
C00B C00C 1.4096(19) . ?
C00B C00J 1.3862(19) . ?
C00C C00I 1.3918(19) . ?
C00D C011 1.385(2) . ?
C00E C00Y 1.3803(19) . ?
C00F C00Z 1.392(2) . ?
C00G C012 1.387(2) . ?
C00H C00S 1.384(2) . ?
C00I C00W 1.3959(19) . ?
C00J C00O 1.386(2) . ?
C00K C00X 1.390(2) . ?
C00L C00M 1.392(2) . ?
C00L C00U 1.381(2) . ?
C00N C00Q 1.3896(19) . ?
C00N C00S 1.393(2) . ?
C00O C00W 1.385(2) . ?
C00P C00V 1.388(2) . ?
C00R C00T 1.390(2) . ?
C00T C010 1.389(2) . ?
C00U C00Y 1.382(2) . ?
C00V C013 1.380(2) . ?
C00X C014 1.377(3) . ?
C00Z C010 1.379(2) . ?
C011 C013 1.388(2) . ?
C012 C014 1.382(3) . ?
